data_7716366
loop_
_publ_author_name
'Behnia, Ava'
'Fard, Mahmood A.'
'Blacquiere, Johanna M.'
'Puddephatt, Richard J.'

_publ_section_title
;
 Hydroxopalladium(IV) complexes prepared using oxygen or hydrogen peroxide
 as oxidants.
;
_journal_issue 26
_journal_name_full 'Dalton transactions (Cambridge, England : 2003)'
_journal_page_first 10901
_journal_page_last 10911
_journal_paper_doi 10.1039/d4dt01202j
_journal_volume 53
_journal_year 2024
_chemical_formula_sum 'C25 H32 F6 N3 O2 P Pd'
_chemical_formula_weight 657.90
_space_group_crystal_system monoclinic
_space_group_IT_number 14
_space_group_name_Hall '-P 2yn'
_space_group_name_H-M_alt 'P 1 21/n 1'
_atom_sites_solution_hydrogens geom
_atom_sites_solution_primary dual
_atom_sites_solution_secondary difmap
_audit_block_doi 10.5517/ccdc.csd.cc28671s
_audit_creation_method SHELXL-2016/6
_audit_update_record
;
2021-06-21 deposited with the CCDC.	2024-06-13 downloaded from the CCDC.
;
_cell_angle_alpha 90
_cell_angle_beta 92.48(3)
_cell_angle_gamma 90
_cell_formula_units_Z 4
_cell_length_a 11.154(4)
_cell_length_b 10.056(5)
_cell_length_c 23.767(11)
_cell_measurement_reflns_used 9990
_cell_measurement_temperature 110
_cell_measurement_theta_max 36.09
_cell_measurement_theta_min 2.66
_cell_volume 2663(2)
_computing_cell_refinement SAINT
_computing_data_collection Apex3
_computing_data_reduction SAINT
_computing_molecular_graphics NRCVAX
_computing_publication_material cif2tables.py
_computing_structure_refinement SHELXL
_computing_structure_solution SHELXT
_diffrn_ambient_temperature 110
_diffrn_detector 'CCD plate'
_diffrn_detector_type 'Bruker Apex2'
_diffrn_measured_fraction_theta_full 0.998
_diffrn_measured_fraction_theta_max 0.997
_diffrn_measurement_device '\k-geometry diffractometer'
_diffrn_measurement_device_type 'Bruker Kappa Axis Apex2'
_diffrn_measurement_method 'phi and omega scans'
_diffrn_radiation_type MoK\a
_diffrn_radiation_wavelength 0.71073
_diffrn_reflns_av_R_equivalents 0.0398
_diffrn_reflns_av_unetI/netI 0.0259
_diffrn_reflns_Laue_measured_fraction_full 0.998
_diffrn_reflns_Laue_measured_fraction_max 0.997
_diffrn_reflns_limit_h_max 18
_diffrn_reflns_limit_h_min -18
_diffrn_reflns_limit_k_max 9
_diffrn_reflns_limit_k_min -16
_diffrn_reflns_limit_l_max 39
_diffrn_reflns_limit_l_min -39
_diffrn_reflns_number 96056
_diffrn_reflns_point_group_measured_fraction_full 0.998
_diffrn_reflns_point_group_measured_fraction_max 0.997
_diffrn_reflns_theta_full 25.242
_diffrn_reflns_theta_max 36.129
_diffrn_reflns_theta_min 2.199
_diffrn_source 'sealed tube'
_exptl_absorpt_coefficient_mu 0.828
_exptl_absorpt_correction_T_max 0.7471
_exptl_absorpt_correction_T_min 0.5797
_exptl_absorpt_correction_type multi-scan
_exptl_absorpt_process_details SADABS
_exptl_crystal_colour colourless
_exptl_crystal_density_diffrn 1.641
_exptl_crystal_description plate
_exptl_crystal_F_000 1336
_exptl_crystal_size_max 0.726
_exptl_crystal_size_mid 0.530
_exptl_crystal_size_min 0.092
_refine_diff_density_max 0.708
_refine_diff_density_min -1.008
_refine_diff_density_rms 0.079
_refine_ls_extinction_method none
_refine_ls_goodness_of_fit_ref 1.021
_refine_ls_hydrogen_treatment constr
_refine_ls_matrix_type full
_refine_ls_number_parameters 343
_refine_ls_number_reflns 12720
_refine_ls_number_restraints 0
_refine_ls_restrained_S_all 1.021
_refine_ls_R_factor_all 0.0322
_refine_ls_R_factor_gt 0.0251
_refine_ls_shift/su_max 0.001
_refine_ls_shift/su_mean 0.000
_refine_ls_structure_factor_coef Fsqd
_refine_ls_weighting_details 'w=1/[\s^2^(Fo^2^)+(0.0270P)^2^+1.2880P] where P=(Fo^2^+2Fc^2^)/3'
_refine_ls_weighting_scheme calc
_refine_ls_wR_factor_gt 0.0586
_refine_ls_wR_factor_ref 0.0613
_reflns_Friedel_coverage 0.000
_reflns_number_gt 10994
_reflns_number_total 12720
_reflns_threshold_expression 'I > 2\s(I)'
_cod_data_source_file d4dt01202j3.cif
_cod_data_source_block b19064
_cod_depositor_comments 'Adding full bibliography for 7716365--7716367.cif.'
_cod_original_sg_symbol_H-M 'P 21/n'
_cod_database_code 7716366
_shelx_shelxl_version_number 2016/6
_shelx_space_group_comment
;
The symmetry employed for this shelxl refinement is uniquely defined
by the following loop, which should always be used as a source of
symmetry information in preference to the above space-group names.
They are only intended as comments.
;
_shelx_estimated_absorpt_t_min 0.585
_shelx_estimated_absorpt_t_max 0.928

loop_
_space_group_symop_operation_xyz
'x, y, z'
'-x+1/2, y+1/2, -z+1/2'
'-x, -y, -z'
'x-1/2, -y-1/2, z-1/2'

loop_
_atom_site_label
_atom_site_type_symbol
_atom_site_fract_x
_atom_site_fract_y
_atom_site_fract_z
_atom_site_U_iso_or_equiv
_atom_site_adp_type
_atom_site_occupancy
_atom_site_site_symmetry_order
_atom_site_calc_flag
_atom_site_refinement_flags_posn
_atom_site_refinement_flags_adp
_atom_site_refinement_flags_occupancy
_atom_site_disorder_assembly
_atom_site_disorder_group
Pd1 Pd 0.23957(2) 0.14212(2) 0.14296(2) 0.00975(2) Uani 1 1 d . . . . .
P1 P 0.72159(3) 0.08984(3) 0.41550(2) 0.01742(6) Uani 1 1 d . . . . .
F1 F 0.58605(8) 0.12450(10) 0.43139(4) 0.0333(2) Uani 1 1 d . . . . .
F2 F 0.67029(10) -0.01647(12) 0.37071(5) 0.0462(3) Uani 1 1 d . . . . .
F3 F 0.72712(10) -0.02207(10) 0.46341(4) 0.0391(2) Uani 1 1 d . . . . .
F4 F 0.85559(8) 0.05629(10) 0.39958(4) 0.0349(2) Uani 1 1 d . . . . .
F5 F 0.76966(8) 0.19662(9) 0.46130(4) 0.02845(17) Uani 1 1 d . . . . .
F6 F 0.71500(8) 0.20526(10) 0.36914(4) 0.0332(2) Uani 1 1 d . . . . .
O1 O 0.26979(8) -0.04854(8) 0.16217(3) 0.01580(14) Uani 1 1 d . . . . .
H1 H 0.333692 -0.054984 0.182015 0.024 Uiso 1 1 calc R U . . .
O2 O 0.29550(9) 0.79818(8) 0.06613(4) 0.01969(16) Uani 1 1 d . . . . .
H2A H 0.289643 0.839719 0.096546 0.030 Uiso 1 1 calc R U . . .
N1 N 0.08123(8) 0.09647(9) 0.09296(4) 0.01272(15) Uani 1 1 d . . . . .
N2 N 0.18365(8) 0.34169(9) 0.12493(4) 0.01137(14) Uani 1 1 d . . . . .
N3 N 0.11196(8) 0.16912(10) 0.20955(4) 0.01410(16) Uani 1 1 d . . . . .
C1 C 0.35460(9) 0.12645(10) 0.07809(4) 0.01236(16) Uani 1 1 d . . . . .
H1B H 0.340725 0.040239 0.058779 0.015 Uiso 1 1 calc R U . . .
H1C H 0.336313 0.198020 0.050439 0.015 Uiso 1 1 calc R U . . .
C2 C 0.48816(9) 0.13602(11) 0.09788(4) 0.01379(17) Uani 1 1 d . . . . .
C3 C 0.55222(11) 0.23561(13) 0.06025(5) 0.0206(2) Uani 1 1 d . . . . .
H3A H 0.546055 0.205118 0.021073 0.031 Uiso 1 1 calc R U . . .
H3B H 0.514424 0.323201 0.063066 0.031 Uiso 1 1 calc R U . . .
H3C H 0.636963 0.241935 0.072659 0.031 Uiso 1 1 calc R U . . .
C4 C 0.54834(11) -0.00152(13) 0.09282(5) 0.0201(2) Uani 1 1 d . . . . .
H4A H 0.544144 -0.029996 0.053351 0.030 Uiso 1 1 calc R U . . .
H4B H 0.632537 0.004476 0.106167 0.030 Uiso 1 1 calc R U . . .
H4C H 0.506542 -0.066315 0.115730 0.030 Uiso 1 1 calc R U . . .
C5 C 0.49523(10) 0.17894(12) 0.15907(5) 0.01548(18) Uani 1 1 d . . . . .
C6 C 0.38909(9) 0.18631(11) 0.18790(4) 0.01232(16) Uani 1 1 d . . . . .
C7 C 0.39042(10) 0.21406(12) 0.24559(4) 0.01611(18) Uani 1 1 d . . . . .
H7A H 0.317483 0.217957 0.264734 0.019 Uiso 1 1 calc R U . . .
C8 C 0.49981(12) 0.23595(14) 0.27473(5) 0.0225(2) Uani 1 1 d . . . . .
H8A H 0.501937 0.252757 0.314090 0.027 Uiso 1 1 calc R U . . .
C9 C 0.60565(12) 0.23312(17) 0.24606(6) 0.0301(3) Uani 1 1 d . . . . .
H9A H 0.679917 0.250331 0.265784 0.036 Uiso 1 1 calc R U . . .
C10 C 0.60382(11) 0.20527(16) 0.18867(6) 0.0264(3) Uani 1 1 d . . . . .
H10A H 0.676763 0.204126 0.169467 0.032 Uiso 1 1 calc R U . . .
C11 C 0.02877(10) -0.02350(11) 0.08801(5) 0.01672(19) Uani 1 1 d . . . . .
H11A H 0.069826 -0.099335 0.102900 0.020 Uiso 1 1 calc R U . . .
C12 C -0.08383(11) -0.03948(13) 0.06172(5) 0.0199(2) Uani 1 1 d . . . . .
H12A H -0.119769 -0.124955 0.058596 0.024 Uiso 1 1 calc R U . . .
C13 C -0.14274(10) 0.07191(13) 0.04010(5) 0.0200(2) Uani 1 1 d . . . . .
H13A H -0.219473 0.063350 0.021506 0.024 Uiso 1 1 calc R U . . .
C14 C -0.08903(10) 0.19615(12) 0.04575(5) 0.01770(19) Uani 1 1 d . . . . .
H14A H -0.128587 0.273472 0.031408 0.021 Uiso 1 1 calc R U . . .
C15 C 0.02356(9) 0.20510(11) 0.07275(4) 0.01301(17) Uani 1 1 d . . . . .
C16 C 0.09140(10) 0.33424(11) 0.07655(5) 0.01470(18) Uani 1 1 d . . . . .
H16A H 0.033241 0.407714 0.080390 0.018 Uiso 1 1 calc R U . . .
H16B H 0.132371 0.348112 0.040888 0.018 Uiso 1 1 calc R U . . .
C17 C 0.12986(11) 0.39555(11) 0.17735(5) 0.01590(18) Uani 1 1 d . . . . .
H17A H 0.194254 0.438249 0.200952 0.019 Uiso 1 1 calc R U . . .
H17B H 0.070747 0.465243 0.166290 0.019 Uiso 1 1 calc R U . . .
C18 C 0.06888(10) 0.29320(11) 0.21222(4) 0.01411(17) Uani 1 1 d . . . . .
C19 C -0.01951(11) 0.32805(13) 0.24923(5) 0.0197(2) Uani 1 1 d . . . . .
H19A H -0.049390 0.416424 0.250473 0.024 Uiso 1 1 calc R U . . .
C20 C -0.06278(11) 0.22999(15) 0.28427(5) 0.0227(2) Uani 1 1 d . . . . .
H20A H -0.121177 0.251349 0.310772 0.027 Uiso 1 1 calc R U . . .
C21 C -0.02017(12) 0.10059(14) 0.28034(5) 0.0228(2) Uani 1 1 d . . . . .
H21A H -0.050153 0.032052 0.303385 0.027 Uiso 1 1 calc R U . . .
C22 C 0.06709(11) 0.07362(13) 0.24205(5) 0.0186(2) Uani 1 1 d . . . . .
H22A H 0.095860 -0.014834 0.238741 0.022 Uiso 1 1 calc R U . . .
C23 C 0.28073(9) 0.43775(11) 0.10902(4) 0.01350(17) Uani 1 1 d . . . . .
H23A H 0.314892 0.406875 0.073544 0.016 Uiso 1 1 calc R U . . .
H23B H 0.345831 0.435559 0.138665 0.016 Uiso 1 1 calc R U . . .
C24 C 0.23892(10) 0.58151(11) 0.10113(5) 0.01582(18) Uani 1 1 d . . . . .
H24A H 0.167330 0.583834 0.075037 0.019 Uiso 1 1 calc R U . . .
H24B H 0.215872 0.618063 0.137800 0.019 Uiso 1 1 calc R U . . .
C25 C 0.33762(11) 0.66715(11) 0.07759(5) 0.01707(19) Uani 1 1 d . . . . .
H25A H 0.406736 0.670864 0.105113 0.020 Uiso 1 1 calc R U . . .
H25B H 0.365310 0.626563 0.042494 0.020 Uiso 1 1 calc R U . . .

loop_
_atom_site_aniso_label
_atom_site_aniso_U_11
_atom_site_aniso_U_22
_atom_site_aniso_U_33
_atom_site_aniso_U_23
_atom_site_aniso_U_13
_atom_site_aniso_U_12
Pd1 0.01116(3) 0.00864(3) 0.00949(3) 0.00096(2) 0.00087(2) -0.00051(2)
P1 0.01981(13) 0.01850(14) 0.01408(12) -0.00052(10) 0.00211(10) -0.00191(10)
F1 0.0199(4) 0.0380(5) 0.0428(5) -0.0019(4) 0.0103(3) -0.0034(3)
F2 0.0499(6) 0.0493(7) 0.0393(5) -0.0262(5) -0.0001(5) -0.0109(5)
F3 0.0567(6) 0.0258(5) 0.0354(5) 0.0139(4) 0.0081(4) 0.0003(4)
F4 0.0252(4) 0.0428(5) 0.0373(5) 0.0003(4) 0.0092(4) 0.0093(4)
F5 0.0337(4) 0.0276(4) 0.0235(4) -0.0063(3) -0.0047(3) -0.0040(3)
F6 0.0331(5) 0.0452(6) 0.0213(4) 0.0153(4) 0.0020(3) 0.0028(4)
O1 0.0193(4) 0.0103(3) 0.0178(3) 0.0029(3) 0.0006(3) 0.0006(3)
O2 0.0294(4) 0.0100(4) 0.0196(4) 0.0021(3) 0.0011(3) -0.0008(3)
N1 0.0127(4) 0.0121(4) 0.0134(4) 0.0000(3) 0.0013(3) -0.0013(3)
N2 0.0132(4) 0.0101(4) 0.0109(3) 0.0007(3) 0.0013(3) -0.0006(3)
N3 0.0142(4) 0.0156(4) 0.0126(4) 0.0020(3) 0.0020(3) -0.0010(3)
C1 0.0144(4) 0.0126(4) 0.0102(4) -0.0006(3) 0.0014(3) -0.0002(3)
C2 0.0133(4) 0.0154(5) 0.0128(4) -0.0007(3) 0.0030(3) -0.0009(3)
C3 0.0203(5) 0.0207(5) 0.0213(5) 0.0009(4) 0.0068(4) -0.0056(4)
C4 0.0171(5) 0.0193(5) 0.0242(5) -0.0006(4) 0.0027(4) 0.0033(4)
C5 0.0135(4) 0.0184(5) 0.0144(4) -0.0007(3) -0.0007(3) -0.0009(4)
C6 0.0141(4) 0.0111(4) 0.0117(4) 0.0000(3) -0.0011(3) 0.0000(3)
C7 0.0195(5) 0.0168(5) 0.0119(4) -0.0009(3) -0.0008(3) 0.0015(4)
C8 0.0243(6) 0.0280(6) 0.0146(5) -0.0042(4) -0.0051(4) 0.0013(5)
C9 0.0197(6) 0.0476(9) 0.0225(6) -0.0076(6) -0.0073(4) -0.0027(6)
C10 0.0140(5) 0.0427(8) 0.0223(6) -0.0062(5) -0.0019(4) -0.0022(5)
C11 0.0179(5) 0.0132(5) 0.0191(5) 0.0002(4) 0.0008(4) -0.0032(4)
C12 0.0180(5) 0.0200(5) 0.0217(5) -0.0030(4) 0.0023(4) -0.0069(4)
C13 0.0137(4) 0.0260(6) 0.0200(5) -0.0044(4) -0.0006(4) -0.0037(4)
C14 0.0144(4) 0.0195(5) 0.0189(5) -0.0015(4) -0.0023(4) 0.0007(4)
C15 0.0130(4) 0.0128(4) 0.0132(4) -0.0003(3) 0.0005(3) -0.0003(3)
C16 0.0161(4) 0.0124(4) 0.0152(4) 0.0020(3) -0.0028(3) -0.0009(3)
C17 0.0213(5) 0.0129(4) 0.0140(4) -0.0013(3) 0.0061(4) 0.0002(4)
C18 0.0139(4) 0.0165(5) 0.0121(4) -0.0002(3) 0.0023(3) 0.0002(3)
C19 0.0174(5) 0.0242(6) 0.0180(5) -0.0003(4) 0.0049(4) 0.0024(4)
C20 0.0165(5) 0.0352(7) 0.0166(5) 0.0020(4) 0.0055(4) -0.0011(5)
C21 0.0217(5) 0.0298(6) 0.0173(5) 0.0057(4) 0.0053(4) -0.0050(5)
C22 0.0205(5) 0.0190(5) 0.0165(4) 0.0051(4) 0.0033(4) -0.0023(4)
C23 0.0146(4) 0.0103(4) 0.0157(4) 0.0011(3) 0.0022(3) -0.0015(3)
C24 0.0184(5) 0.0099(4) 0.0195(5) 0.0009(3) 0.0046(4) -0.0005(3)
C25 0.0193(5) 0.0114(5) 0.0206(5) 0.0022(3) 0.0029(4) -0.0011(3)

loop_
_atom_type_symbol
_atom_type_description
_atom_type_scat_dispersion_real
_atom_type_scat_dispersion_imag
_atom_type_scat_source
C C 0.0033 0.0016 'International Tables Vol C Tables 4.2.6.8 and 6.1.1.4'
H H 0.0000 0.0000 'International Tables Vol C Tables 4.2.6.8 and 6.1.1.4'
N N 0.0061 0.0033 'International Tables Vol C Tables 4.2.6.8 and 6.1.1.4'
O O 0.0106 0.0060 'International Tables Vol C Tables 4.2.6.8 and 6.1.1.4'
Pd Pd -0.9988 1.0072 'International Tables Vol C Tables 4.2.6.8 and 6.1.1.4'
P P 0.1023 0.0942 'International Tables Vol C Tables 4.2.6.8 and 6.1.1.4'
F F 0.0171 0.0103 'International Tables Vol C Tables 4.2.6.8 and 6.1.1.4'

loop_
_geom_angle_atom_site_label_1
_geom_angle_atom_site_label_2
_geom_angle_atom_site_label_3
_geom_angle
_geom_angle_site_symmetry_1
_geom_angle_site_symmetry_3
_geom_angle_publ_flag
C6 Pd1 O1 87.84(4) . . ?
C6 Pd1 C1 83.33(5) . . ?
O1 Pd1 C1 89.61(4) . . ?
C6 Pd1 N1 178.60(4) . . ?
O1 Pd1 N1 92.77(4) . . ?
C1 Pd1 N1 95.41(5) . . ?
C6 Pd1 N2 97.37(4) . . ?
O1 Pd1 N2 172.59(3) . . ?
C1 Pd1 N2 96.20(4) . . ?
N1 Pd1 N2 82.14(4) . . ?
C6 Pd1 N3 98.05(5) . . ?
O1 Pd1 N3 93.57(4) . . ?
C1 Pd1 N3 176.57(4) . . ?
N1 Pd1 N3 83.17(5) . . ?
N2 Pd1 N3 80.53(4) . . ?
F4 P1 F2 90.73(6) . . ?
F4 P1 F6 90.32(6) . . ?
F2 P1 F6 91.26(7) . . ?
F4 P1 F3 90.71(6) . . ?
F2 P1 F3 90.30(7) . . ?
F6 P1 F3 178.11(6) . . ?
F4 P1 F5 90.77(6) . . ?
F2 P1 F5 178.43(6) . . ?
F6 P1 F5 89.19(6) . . ?
F3 P1 F5 89.22(6) . . ?
F4 P1 F1 179.68(6) . . ?
F2 P1 F1 89.32(6) . . ?
F6 P1 F1 89.36(6) . . ?
F3 P1 F1 89.60(6) . . ?
F5 P1 F1 89.18(6) . . ?
Pd1 O1 H1 109.5 . . ?
C25 O2 H2A 109.5 . . ?
C11 N1 C15 119.86(10) . . ?
C11 N1 Pd1 126.03(8) . . ?
C15 N1 Pd1 113.28(7) . . ?
C17 N2 C23 107.00(8) . . ?
C17 N2 C16 111.38(9) . . ?
C23 N2 C16 108.23(8) . . ?
C17 N2 Pd1 107.14(7) . . ?
C23 N2 Pd1 116.35(7) . . ?
C16 N2 Pd1 106.79(6) . . ?
C18 N3 C22 119.70(10) . . ?
C18 N3 Pd1 113.29(7) . . ?
C22 N3 Pd1 126.65(8) . . ?
C2 C1 Pd1 113.07(7) . . ?
C2 C1 H1B 109.0 . . ?
Pd1 C1 H1B 109.0 . . ?
C2 C1 H1C 109.0 . . ?
Pd1 C1 H1C 109.0 . . ?
H1B C1 H1C 107.8 . . ?
C5 C2 C3 111.47(10) . . ?
C5 C2 C4 108.97(9) . . ?
C3 C2 C4 108.86(10) . . ?
C5 C2 C1 108.62(9) . . ?
C3 C2 C1 109.22(9) . . ?
C4 C2 C1 109.69(9) . . ?
C2 C3 H3A 109.5 . . ?
C2 C3 H3B 109.5 . . ?
H3A C3 H3B 109.5 . . ?
C2 C3 H3C 109.5 . . ?
H3A C3 H3C 109.5 . . ?
H3B C3 H3C 109.5 . . ?
C2 C4 H4A 109.5 . . ?
C2 C4 H4B 109.5 . . ?
H4A C4 H4B 109.5 . . ?
C2 C4 H4C 109.5 . . ?
H4A C4 H4C 109.5 . . ?
H4B C4 H4C 109.5 . . ?
C6 C5 C10 118.51(11) . . ?
C6 C5 C2 118.45(10) . . ?
C10 C5 C2 122.98(11) . . ?
C5 C6 C7 121.25(10) . . ?
C5 C6 Pd1 115.68(8) . . ?
C7 C6 Pd1 122.92(8) . . ?
C8 C7 C6 119.37(11) . . ?
C8 C7 H7A 120.3 . . ?
C6 C7 H7A 120.3 . . ?
C9 C8 C7 119.82(11) . . ?
C9 C8 H8A 120.1 . . ?
C7 C8 H8A 120.1 . . ?
C8 C9 C10 120.55(12) . . ?
C8 C9 H9A 119.7 . . ?
C10 C9 H9A 119.7 . . ?
C9 C10 C5 120.43(12) . . ?
C9 C10 H10A 119.8 . . ?
C5 C10 H10A 119.8 . . ?
N1 C11 C12 121.70(11) . . ?
N1 C11 H11A 119.1 . . ?
C12 C11 H11A 119.1 . . ?
C13 C12 C11 118.60(11) . . ?
C13 C12 H12A 120.7 . . ?
C11 C12 H12A 120.7 . . ?
C12 C13 C14 119.68(11) . . ?
C12 C13 H13A 120.2 . . ?
C14 C13 H13A 120.2 . . ?
C15 C14 C13 118.72(11) . . ?
C15 C14 H14A 120.6 . . ?
C13 C14 H14A 120.6 . . ?
N1 C15 C14 121.41(10) . . ?
N1 C15 C16 116.62(10) . . ?
C14 C15 C16 121.77(10) . . ?
C15 C16 N2 114.37(9) . . ?
C15 C16 H16A 108.7 . . ?
N2 C16 H16A 108.7 . . ?
C15 C16 H16B 108.7 . . ?
N2 C16 H16B 108.7 . . ?
H16A C16 H16B 107.6 . . ?
C18 C17 N2 114.57(9) . . ?
C18 C17 H17A 108.6 . . ?
N2 C17 H17A 108.6 . . ?
C18 C17 H17B 108.6 . . ?
N2 C17 H17B 108.6 . . ?
H17A C17 H17B 107.6 . . ?
N3 C18 C19 121.94(10) . . ?
N3 C18 C17 116.10(10) . . ?
C19 C18 C17 121.68(11) . . ?
C20 C19 C18 118.22(12) . . ?
C20 C19 H19A 120.9 . . ?
C18 C19 H19A 120.9 . . ?
C21 C20 C19 119.68(11) . . ?
C21 C20 H20A 120.2 . . ?
C19 C20 H20A 120.2 . . ?
C22 C21 C20 118.59(11) . . ?
C22 C21 H21A 120.7 . . ?
C20 C21 H21A 120.7 . . ?
N3 C22 C21 121.80(12) . . ?
N3 C22 H22A 119.1 . . ?
C21 C22 H22A 119.1 . . ?
N2 C23 C24 114.66(9) . . ?
N2 C23 H23A 108.6 . . ?
C24 C23 H23A 108.6 . . ?
N2 C23 H23B 108.6 . . ?
C24 C23 H23B 108.6 . . ?
H23A C23 H23B 107.6 . . ?
C25 C24 C23 111.00(9) . . ?
C25 C24 H24A 109.4 . . ?
C23 C24 H24A 109.4 . . ?
C25 C24 H24B 109.4 . . ?
C23 C24 H24B 109.4 . . ?
H24A C24 H24B 108.0 . . ?
O2 C25 C24 110.88(10) . . ?
O2 C25 H25A 109.5 . . ?
C24 C25 H25A 109.5 . . ?
O2 C25 H25B 109.5 . . ?
C24 C25 H25B 109.5 . . ?
H25A C25 H25B 108.1 . . ?

loop_
_geom_bond_atom_site_label_1
_geom_bond_atom_site_label_2
_geom_bond_distance
_geom_bond_site_symmetry_2
_geom_bond_publ_flag
Pd1 C6 1.9915(12) . ?
Pd1 O1 1.9963(12) . ?
Pd1 C1 2.0539(13) . ?
Pd1 N1 2.1356(12) . ?
Pd1 N2 2.1393(12) . ?
Pd1 N3 2.1908(12) . ?
P1 F4 1.5936(11) . ?
P1 F2 1.5972(11) . ?
P1 F6 1.5999(10) . ?
P1 F3 1.6002(11) . ?
P1 F5 1.6047(10) . ?
P1 F1 1.6122(11) . ?
O1 H1 0.8400 . ?
O2 C25 1.4213(15) . ?
O2 H2A 0.8400 . ?
N1 C11 1.3438(15) . ?
N1 C15 1.3457(15) . ?
N2 C17 1.5067(15) . ?
N2 C23 1.5114(14) . ?
N2 C16 1.5116(15) . ?
N3 C18 1.3396(16) . ?
N3 C22 1.3428(15) . ?
C1 C2 1.5457(16) . ?
C1 H1B 0.9900 . ?
C1 H1C 0.9900 . ?
C2 C5 1.5156(16) . ?
C2 C3 1.5390(16) . ?
C2 C4 1.5444(17) . ?
C3 H3A 0.9800 . ?
C3 H3B 0.9800 . ?
C3 H3C 0.9800 . ?
C4 H4A 0.9800 . ?
C4 H4B 0.9800 . ?
C4 H4C 0.9800 . ?
C5 C6 1.3953(16) . ?
C5 C10 1.3995(17) . ?
C6 C7 1.3986(16) . ?
C7 C8 1.3942(17) . ?
C7 H7A 0.9500 . ?
C8 C9 1.389(2) . ?
C8 H8A 0.9500 . ?
C9 C10 1.392(2) . ?
C9 H9A 0.9500 . ?
C10 H10A 0.9500 . ?
C11 C12 1.3878(18) . ?
C11 H11A 0.9500 . ?
C12 C13 1.3861(19) . ?
C12 H12A 0.9500 . ?
C13 C14 1.3896(18) . ?
C13 H13A 0.9500 . ?
C14 C15 1.3884(16) . ?
C14 H14A 0.9500 . ?
C15 C16 1.5037(16) . ?
C16 H16A 0.9900 . ?
C16 H16B 0.9900 . ?
C17 C18 1.5025(16) . ?
C17 H17A 0.9900 . ?
C17 H17B 0.9900 . ?
C18 C19 1.3940(16) . ?
C19 C20 1.3906(18) . ?
C19 H19A 0.9500 . ?
C20 C21 1.390(2) . ?
C20 H20A 0.9500 . ?
C21 C22 1.3877(18) . ?
C21 H21A 0.9500 . ?
C22 H22A 0.9500 . ?
C23 C24 1.5281(16) . ?
C23 H23A 0.9900 . ?
C23 H23B 0.9900 . ?
C24 C25 1.5230(16) . ?
C24 H24A 0.9900 . ?
C24 H24B 0.9900 . ?
C25 H25A 0.9900 . ?
C25 H25B 0.9900 . ?

loop_
_geom_torsion_atom_site_label_1
_geom_torsion_atom_site_label_2
_geom_torsion_atom_site_label_3
_geom_torsion_atom_site_label_4
_geom_torsion
_geom_torsion_site_symmetry_1
_geom_torsion_site_symmetry_2
_geom_torsion_site_symmetry_3
_geom_torsion_site_symmetry_4
_geom_torsion_publ_flag
Pd1 C1 C2 C5 -9.93(11) . . . . ?
Pd1 C1 C2 C3 -131.71(8) . . . . ?
Pd1 C1 C2 C4 109.06(8) . . . . ?
C3 C2 C5 C6 127.80(11) . . . . ?
C4 C2 C5 C6 -112.03(12) . . . . ?
C1 C2 C5 C6 7.42(14) . . . . ?
C3 C2 C5 C10 -55.37(16) . . . . ?
C4 C2 C5 C10 64.79(15) . . . . ?
C1 C2 C5 C10 -175.76(12) . . . . ?
C10 C5 C6 C7 -2.53(18) . . . . ?
C2 C5 C6 C7 174.43(10) . . . . ?
C10 C5 C6 Pd1 -178.28(10) . . . . ?
C2 C5 C6 Pd1 -1.31(14) . . . . ?
C5 C6 C7 C8 0.58(17) . . . . ?
Pd1 C6 C7 C8 176.02(9) . . . . ?
C6 C7 C8 C9 1.5(2) . . . . ?
C7 C8 C9 C10 -1.6(2) . . . . ?
C8 C9 C10 C5 -0.4(3) . . . . ?
C6 C5 C10 C9 2.4(2) . . . . ?
C2 C5 C10 C9 -174.40(14) . . . . ?
C15 N1 C11 C12 0.88(17) . . . . ?
Pd1 N1 C11 C12 169.70(9) . . . . ?
N1 C11 C12 C13 0.09(18) . . . . ?
C11 C12 C13 C14 -0.77(18) . . . . ?
C12 C13 C14 C15 0.50(17) . . . . ?
C11 N1 C15 C14 -1.17(16) . . . . ?
Pd1 N1 C15 C14 -171.34(8) . . . . ?
C11 N1 C15 C16 -176.16(10) . . . . ?
Pd1 N1 C15 C16 13.67(11) . . . . ?
C13 C14 C15 N1 0.48(17) . . . . ?
C13 C14 C15 C16 175.21(10) . . . . ?
N1 C15 C16 N2 -28.53(14) . . . . ?
C14 C15 C16 N2 156.49(10) . . . . ?
C17 N2 C16 C15 -89.48(11) . . . . ?
C23 N2 C16 C15 153.16(9) . . . . ?
Pd1 N2 C16 C15 27.19(10) . . . . ?
C23 N2 C17 C18 -157.01(9) . . . . ?
C16 N2 C17 C18 84.89(11) . . . . ?
Pd1 N2 C17 C18 -31.56(11) . . . . ?
C22 N3 C18 C19 1.98(17) . . . . ?
Pd1 N3 C18 C19 175.55(9) . . . . ?
C22 N3 C18 C17 176.02(10) . . . . ?
Pd1 N3 C18 C17 -10.41(12) . . . . ?
N2 C17 C18 N3 29.12(14) . . . . ?
N2 C17 C18 C19 -156.82(10) . . . . ?
N3 C18 C19 C20 0.31(18) . . . . ?
C17 C18 C19 C20 -173.41(11) . . . . ?
C18 C19 C20 C21 -2.00(18) . . . . ?
C19 C20 C21 C22 1.44(19) . . . . ?
C18 N3 C22 C21 -2.58(18) . . . . ?
Pd1 N3 C22 C21 -175.21(9) . . . . ?
C20 C21 C22 N3 0.87(19) . . . . ?
C17 N2 C23 C24 -55.60(11) . . . . ?
C16 N2 C23 C24 64.54(11) . . . . ?
Pd1 N2 C23 C24 -175.29(7) . . . . ?
N2 C23 C24 C25 -172.34(9) . . . . ?
C23 C24 C25 O2 175.40(9) . . . . ?
